data_7038634
loop_
_publ_author_name
'Marshall, Ross J.'
'Richards, Tom'
'Hobday, Claire L.'
'Murphie, Colin F.'
'Wilson, Claire'
'Moggach, Stephen A.'
'Bennett, Thomas D.'
'Forgan, Ross S.'

_publ_section_title
;
 Postsynthetic bromination of UiO-66 analogues: altering linker
 flexibility and mechanical compliance.
;
_journal_issue 10
_journal_name_full 'Dalton transactions (Cambridge, England : 2003)'
_journal_page_first 4132
_journal_page_last 4135
_journal_paper_doi 10.1039/c5dt03178h
_journal_volume 45
_journal_year 2016
_chemical_formula_moiety 'C18 H18 O4'
_chemical_formula_sum 'C18 H18 O4'
_chemical_formula_weight 298.32
_space_group_crystal_system monoclinic
_space_group_IT_number 14
_space_group_name_Hall '-P 2yn'
_space_group_name_H-M_alt 'P 1 21/n 1'
_symmetry_space_group_name_Hall '-P 2yn'
_symmetry_space_group_name_H-M 'P 1 21/n 1'
_atom_sites_solution_hydrogens geom
_atom_sites_solution_primary iterative
_audit_creation_date 2015-06-26
_audit_creation_method
;
Olex2 1.2
(compiled 2015.01.26 svn.r3150 for OlexSys, GUI svn.r4998)
;
_audit_update_record
;
2015-09-24 deposited with the CCDC.
2015-11-11 downloaded from the CCDC.
;
_cell_angle_alpha 90
_cell_angle_beta 94.197(4)
_cell_angle_gamma 90
_cell_formula_units_Z 2
_cell_length_a 4.7414(4)
_cell_length_b 6.0450(6)
_cell_length_c 25.976(2)
_cell_measurement_reflns_used 7105
_cell_measurement_temperature 100(2)
_cell_measurement_theta_max 27.39
_cell_measurement_theta_min 3.15
_cell_volume 742.52(11)
_computing_cell_refinement 'SAINT v8.34A (Bruker, 2013)'
_computing_data_collection 'APEX2 (Bruker, 2013)'
_computing_data_reduction 'SAINT v8.34A (Bruker, 2013)'
_computing_molecular_graphics 'Olex2 (Dolomanov et al., 2009)'
_computing_publication_material 'Olex2 (Dolomanov et al., 2009)'
_computing_structure_refinement 'ShelXL (Sheldrick, 2008)'
_computing_structure_solution
;
Superflip (Palatinus & Chapuis, 2007;Palatinus & van der Lee, 2008;
Palatinus et al., 2012)
;
_diffrn_ambient_temperature 100(2)
_diffrn_measured_fraction_theta_full 0.997
_diffrn_measured_fraction_theta_max 0.993
_diffrn_measurement_device_type 'Bruker APEX-II CCD'
_diffrn_measurement_method '\f and \w scans'
_diffrn_radiation_type MoK\a
_diffrn_radiation_wavelength 0.71073
_diffrn_reflns_av_R_equivalents 0.0737
_diffrn_reflns_av_unetI/netI 0.0479
_diffrn_reflns_laue_measured_fraction_full 0.997
_diffrn_reflns_laue_measured_fraction_max 0.993
_diffrn_reflns_limit_h_max 4
_diffrn_reflns_limit_h_min -6
_diffrn_reflns_limit_k_max 7
_diffrn_reflns_limit_k_min -7
_diffrn_reflns_limit_l_max 33
_diffrn_reflns_limit_l_min -33
_diffrn_reflns_number 10757
_diffrn_reflns_point_group_measured_fraction_full 0.997
_diffrn_reflns_point_group_measured_fraction_max 0.993
_diffrn_reflns_theta_full 25.242
_diffrn_reflns_theta_max 27.392
_diffrn_reflns_theta_min 1.572
_diffrn_standards_number 0
_exptl_absorpt_coefficient_mu 0.094
_exptl_absorpt_correction_T_max 0.7061
_exptl_absorpt_correction_T_min 0.5560
_exptl_absorpt_correction_type multi-scan
_exptl_absorpt_process_details
;
SADABS-2012/1 (Bruker,2012) was used for absorption correction.
wR2(int) was 0.1500 before and 0.1195 after correction.
The Ratio of minimum to maximum transmission is 0.7874.
The \l/2 correction factor is 0.0015.
;
_exptl_crystal_colour colourless
_exptl_crystal_colour_primary colourless
_exptl_crystal_density_diffrn 1.334
_exptl_crystal_description column
_exptl_crystal_F_000 316
_exptl_crystal_size_max 0.8
_exptl_crystal_size_mid 0.2
_exptl_crystal_size_min 0.14
_refine_diff_density_max 0.373
_refine_diff_density_min -0.277
_refine_diff_density_rms 0.068
_refine_ls_extinction_method none
_refine_ls_goodness_of_fit_ref 1.150
_refine_ls_hydrogen_treatment constr
_refine_ls_matrix_type full
_refine_ls_number_parameters 101
_refine_ls_number_reflns 1667
_refine_ls_number_restraints 0
_refine_ls_restrained_S_all 1.150
_refine_ls_R_factor_all 0.0670
_refine_ls_R_factor_gt 0.0593
_refine_ls_shift/su_max 0.000
_refine_ls_shift/su_mean 0.000
_refine_ls_structure_factor_coef Fsqd
_refine_ls_weighting_details 'w=1/[\s^2^(Fo^2^)+(0.0727P)^2^+0.4777P] where P=(Fo^2^+2Fc^2^)/3'
_refine_ls_weighting_scheme calc
_refine_ls_wR_factor_gt 0.1544
_refine_ls_wR_factor_ref 0.1597
_reflns_Friedel_coverage 0.000
_reflns_number_gt 1465
_reflns_number_total 1667
_reflns_threshold_expression 'I > 2\s(I)'
_cod_data_source_file c5dt03178h2.cif
_cod_data_source_block etdb_Me2
_cod_original_cell_volume 742.53(12)
_cod_database_code 7038634
_shelx_space_group_comment
;
The symmetry employed for this shelxl refinement is uniquely defined
by the following loop, which should always be used as a source of
symmetry information in preference to the above space-group names.
They are only intended as comments.
;
_olex2_refinement_description
;
1. Fixed Uiso
 At 1.2 times of:
  All C(H) groups, All C(H,H) groups
 At 1.5 times of:
  All C(H,H,H) groups
2.a Secondary CH2 refined with riding coordinates:
 C9(H9A,H9B)
2.b Aromatic/amide H refined with riding coordinates:
 C4(H4), C5(H5), C7(H7), C8(H8)
2.c Idealised Me refined as rotating group:
 C1(H1A,H1B,H1C)
;
_shelx_shelxl_version_number 2014/7
_olex2_submission_special_instructions 'No special instructions were received'

loop_
_space_group_symop_operation_xyz
'x, y, z'
'-x+1/2, y+1/2, -z+1/2'
'-x, -y, -z'
'x-1/2, -y-1/2, z-1/2'

loop_
_atom_site_label
_atom_site_type_symbol
_atom_site_fract_x
_atom_site_fract_y
_atom_site_fract_z
_atom_site_U_iso_or_equiv
_atom_site_adp_type
_atom_site_occupancy
_atom_site_site_symmetry_order
_atom_site_calc_flag
_atom_site_refinement_flags_posn
O1 O 0.1151(3) 0.5679(2) 0.33004(5) 0.0210(3) Uani 1 1 d .
O2 O 0.0683(3) 0.2326(2) 0.29350(5) 0.0259(4) Uani 1 1 d .
C1 C -0.0905(4) 0.6519(3) 0.29053(7) 0.0222(4) Uani 1 1 d .
H1A H -0.0349 0.6103 0.2571 0.033 Uiso 1 1 calc GR
H1B H -0.0991 0.8102 0.2928 0.033 Uiso 1 1 calc GR
H1C H -0.2732 0.5906 0.2956 0.033 Uiso 1 1 calc GR
C2 C 0.1760(3) 0.3522(3) 0.32620(6) 0.0164(4) Uani 1 1 d .
C3 C 0.3975(3) 0.2801(3) 0.36641(6) 0.0154(4) Uani 1 1 d .
C4 C 0.5001(4) 0.4185(3) 0.40634(7) 0.0204(4) Uani 1 1 d .
H4 H 0.4260 0.5600 0.4092 0.024 Uiso 1 1 calc R
C5 C 0.7128(4) 0.3454(3) 0.44181(7) 0.0223(4) Uani 1 1 d .
H5 H 0.7780 0.4385 0.4686 0.027 Uiso 1 1 calc R
C6 C 0.8306(3) 0.1351(3) 0.43809(7) 0.0192(4) Uani 1 1 d .
C7 C 0.7252(4) -0.0020(3) 0.39821(7) 0.0207(4) Uani 1 1 d .
H7 H 0.8005 -0.1430 0.3951 0.025 Uiso 1 1 calc R
C8 C 0.5094(4) 0.0679(3) 0.36291(7) 0.0190(4) Uani 1 1 d .
H8 H 0.4394 -0.0271 0.3369 0.023 Uiso 1 1 calc R
C9 C 1.0598(4) 0.0553(3) 0.47689(7) 0.0235(4) Uani 1 1 d .
H9A H 1.1762 0.1799 0.4887 0.028 Uiso 1 1 calc R
H9B H 1.1796 -0.0490 0.4603 0.028 Uiso 1 1 calc R

loop_
_atom_site_aniso_label
_atom_site_aniso_U_11
_atom_site_aniso_U_22
_atom_site_aniso_U_33
_atom_site_aniso_U_23
_atom_site_aniso_U_13
_atom_site_aniso_U_12
O1 0.0248(7) 0.0182(7) 0.0187(7) 0.0008(5) -0.0060(5) 0.0048(5)
O2 0.0286(7) 0.0213(7) 0.0261(7) -0.0022(5) -0.0107(6) 0.0003(5)
C1 0.0251(9) 0.0236(9) 0.0169(9) 0.0046(7) -0.0059(7) 0.0053(7)
C2 0.0152(8) 0.0184(9) 0.0156(8) 0.0024(7) 0.0019(6) -0.0013(6)
C3 0.0142(8) 0.0174(8) 0.0147(8) 0.0045(6) 0.0012(6) -0.0016(6)
C4 0.0228(9) 0.0158(8) 0.0220(9) 0.0028(7) -0.0021(7) -0.0010(7)
C5 0.0234(9) 0.0239(9) 0.0189(9) -0.0001(7) -0.0048(7) -0.0047(7)
C6 0.0128(8) 0.0269(9) 0.0179(8) 0.0095(7) 0.0018(6) -0.0021(7)
C7 0.0206(9) 0.0187(8) 0.0231(9) 0.0057(7) 0.0038(7) 0.0040(7)
C8 0.0198(9) 0.0197(9) 0.0172(8) -0.0003(7) 0.0009(7) -0.0001(7)
C9 0.0150(8) 0.0330(11) 0.0223(9) 0.0098(8) -0.0009(7) 0.0007(7)

loop_
_atom_type_symbol
_atom_type_description
_atom_type_scat_dispersion_real
_atom_type_scat_dispersion_imag
_atom_type_scat_source
C C 0.0033 0.0016 'International Tables Vol C Tables 4.2.6.8 and 6.1.1.4'
H H 0.0000 0.0000 'International Tables Vol C Tables 4.2.6.8 and 6.1.1.4'
O O 0.0106 0.0060 'International Tables Vol C Tables 4.2.6.8 and 6.1.1.4'

loop_
_geom_angle_atom_site_label_1
_geom_angle_atom_site_label_2
_geom_angle_atom_site_label_3
_geom_angle
_geom_angle_site_symmetry_1
_geom_angle_site_symmetry_3
C2 O1 C1 115.09(14) . .
O1 C1 H1A 109.5 . .
O1 C1 H1B 109.5 . .
O1 C1 H1C 109.5 . .
H1A C1 H1B 109.5 . .
H1A C1 H1C 109.5 . .
H1B C1 H1C 109.5 . .
O1 C2 C3 112.14(14) . .
O2 C2 O1 123.73(16) . .
O2 C2 C3 124.11(16) . .
C4 C3 C2 122.40(15) . .
C4 C3 C8 119.19(15) . .
C8 C3 C2 118.39(15) . .
C3 C4 H4 120.0 . .
C5 C4 C3 120.05(16) . .
C5 C4 H4 120.0 . .
C4 C5 H5 119.4 . .
C4 C5 C6 121.30(17) . .
C6 C5 H5 119.4 . .
C5 C6 C9 121.24(17) . .
C7 C6 C5 118.10(16) . .
C7 C6 C9 120.65(17) . .
C6 C7 H7 119.4 . .
C8 C7 C6 121.17(17) . .
C8 C7 H7 119.4 . .
C3 C8 H8 119.9 . .
C7 C8 C3 120.18(16) . .
C7 C8 H8 119.9 . .
C6 C9 C9 112.13(18) . 3_756
C6 C9 H9A 109.2 . .
C6 C9 H9B 109.2 . .
C9 C9 H9A 109.2 3_756 .
C9 C9 H9B 109.2 3_756 .
H9A C9 H9B 107.9 . .

loop_
_geom_bond_atom_site_label_1
_geom_bond_atom_site_label_2
_geom_bond_distance
_geom_bond_site_symmetry_2
O1 C1 1.454(2) .
O1 C2 1.341(2) .
O2 C2 1.201(2) .
C1 H1A 0.9600 .
C1 H1B 0.9600 .
C1 H1C 0.9600 .
C2 C3 1.491(2) .
C3 C4 1.392(2) .
C3 C8 1.393(2) .
C4 H4 0.9300 .
C4 C5 1.387(2) .
C5 H5 0.9300 .
C5 C6 1.395(3) .
C6 C7 1.391(3) .
C6 C9 1.506(2) .
C7 H7 0.9300 .
C7 C8 1.389(2) .
C8 H8 0.9300 .
C9 C9 1.520(4) 3_756
C9 H9A 0.9700 .
C9 H9B 0.9700 .

loop_
_geom_torsion_atom_site_label_1
_geom_torsion_atom_site_label_2
_geom_torsion_atom_site_label_3
_geom_torsion_atom_site_label_4
_geom_torsion
_geom_torsion_site_symmetry_4
O1 C2 C3 C4 7.0(2) .
O1 C2 C3 C8 -171.49(15) .
O2 C2 C3 C4 -174.38(17) .
O2 C2 C3 C8 7.1(3) .
C1 O1 C2 O2 -1.3(2) .
C1 O1 C2 C3 177.35(14) .
C2 C3 C4 C5 -177.96(16) .
C2 C3 C8 C7 177.04(15) .
C3 C4 C5 C6 0.8(3) .
C4 C3 C8 C7 -1.5(3) .
C4 C5 C6 C7 -1.2(3) .
C4 C5 C6 C9 -179.49(16) .
C5 C6 C7 C8 0.2(3) .
C5 C6 C9 C9 88.3(3) 3_756
C6 C7 C8 C3 1.1(3) .
C7 C6 C9 C9 -90.0(3) 3_756
C8 C3 C4 C5 0.5(3) .
C9 C6 C7 C8 178.51(16) .
